data_1539968
loop_
_publ_author_name
'Yakubovich, O.V.'
'Urusov, V.S.'

_publ_section_title
;
 The crystal structure and electron density of Fe2+ bearing tavorite in
 relation to the genetic crystal chemistry of secondary phosphates of
 lithium pegmatites
;
_journal_name_full Geokhimiya
_journal_page_first 720
_journal_page_last 729
_journal_volume 1997
_journal_year 1997
_chemical_formula_sum 'Fe H Li O5 P'
_chemical_name_systematic 'Li Fe (P O4) (O H)'
_space_group_IT_number 2
_symmetry_space_group_name_Hall '-P 1'
_symmetry_space_group_name_H-M 'P -1'
_cell_angle_alpha 109.15
_cell_angle_beta 97.9
_cell_angle_gamma 106.52
_cell_formula_units_Z 2
_cell_length_a 5.347
_cell_length_b 7.284
_cell_length_c 5.132
_cell_volume 175.051
_citation_journal_id_ASTM GEOKAQ
_cod_data_source_file Yakubovich_GEOKAQ_1997_509.cif
_cod_data_source_block H1Fe1Li1O5P1
_cod_original_formula_sum 'H1 Fe1 Li1 O5 P1'
_cod_database_code 1539968

loop_
_symmetry_equiv_pos_as_xyz
x,y,z
-x,-y,-z

loop_
_atom_site_label
_atom_site_type_symbol
_atom_site_fract_x
_atom_site_fract_y
_atom_site_fract_z
_atom_site_occupancy
_atom_site_U_iso_or_equiv
Fe3 Fe+2 0 0.5 0.5 0.0039 0.0
O4 O-2 0.7879 0.6122 0.2662 1 0.0
O5 O-2 0.2424 0.0711 0.3675 1 0.0
P1 P+5 0.63897 0.7667 0.32444 1 0.0
Fe1 Fe+3 0 0.5 0 1 0.0
Li2 Li+1 0.631 0.295 0.278 0.23 0.0
H1 H+1 0.04 0.27 0.32 1 0.0
O1 O-2 0.6599 0.878 0.1142 1 0.0
O2 O-2 0.3413 0.66 0.3107 1 0.0
O3 O-2 0.9478 0.2743 0.1521 1 0.0
Li1 Li+1 0.6071 0.182 0.254 0.77 0.0
Fe2 Fe+3 0 0 0 1 0.0
